data_7034876
loop_
_publ_author_name
'Z\'amostn\'a, Lada'
'Sander, Stefan'
'Braun, Thomas'
'Laubenstein, Reik'
'Braun, Beatrice'
'Herrmann, Roy'
'Kl\"aring, Paul'

_publ_section_title
;
 Synthesis and structure of rhodium(i) silyl carbonyl complexes:
 photochemical C-F and C-H bond activation of fluorinated aromatic
 compounds.
;
_journal_issue 20
_journal_name_full 'Dalton transactions (Cambridge, England : 2003)'
_journal_page_first 9450
_journal_page_last 9469
_journal_paper_doi 10.1039/c5dt00819k
_journal_volume 44
_journal_year 2015
_chemical_formula_moiety 'C17 H37 O P2 Rh'
_chemical_formula_sum 'C17 H37 O P2 Rh'
_chemical_formula_weight 422.32
_chemical_name_systematic
; 
 ? 
;
_space_group_IT_number 14
_symmetry_cell_setting monoclinic
_symmetry_space_group_name_Hall '-P 2ybc'
_symmetry_space_group_name_H-M 'P 1 21/c 1'
_atom_sites_solution_hydrogens geom
_atom_sites_solution_primary direct
_atom_sites_solution_secondary difmap
_audit_creation_method SHELXL-97
_audit_update_record
;
2015-02-17 deposited with the CCDC.
2015-04-17 downloaded from the CCDC.
;
_cell_angle_alpha 90.00
_cell_angle_beta 104.631(2)
_cell_angle_gamma 90.00
_cell_formula_units_Z 4
_cell_length_a 9.9502(3)
_cell_length_b 14.1139(3)
_cell_length_c 14.7797(5)
_cell_measurement_reflns_used 56749
_cell_measurement_temperature 100(2)
_cell_measurement_theta_max 29.57
_cell_measurement_theta_min 4.69
_cell_volume 2008.30(10)
_computing_cell_refinement 'X-AREA (Stoe & Cie, 2002)'
_computing_data_collection 'X-AREA (Stoe & Cie, 2002)'
_computing_data_reduction 'X-RED (Stoe & Cie, 2002)'
_computing_molecular_graphics 'PLATON, 1990'
_computing_publication_material 'PLATON, 1990'
_computing_structure_refinement 'SHELXL97 (Sheldrick, 1997)'
_computing_structure_solution 'SHELXS97 (Sheldrick, 1997)'
_diffrn_ambient_temperature 100(2)
_diffrn_measured_fraction_theta_full 0.995
_diffrn_measured_fraction_theta_max 0.995
_diffrn_measurement_device_type 'STOE, IPDS 2theta'
_diffrn_measurement_method 'rotation method'
_diffrn_radiation_monochromator graphite
_diffrn_radiation_source 'fine-focus sealed tube'
_diffrn_radiation_type MoK\a
_diffrn_radiation_wavelength 0.71073
_diffrn_reflns_av_R_equivalents 0.0326
_diffrn_reflns_av_sigmaI/netI 0.0162
_diffrn_reflns_limit_h_max 12
_diffrn_reflns_limit_h_min -12
_diffrn_reflns_limit_k_max 18
_diffrn_reflns_limit_k_min -18
_diffrn_reflns_limit_l_max 19
_diffrn_reflns_limit_l_min -19
_diffrn_reflns_number 38768
_diffrn_reflns_theta_full 27.50
_diffrn_reflns_theta_max 27.50
_diffrn_reflns_theta_min 4.70
_diffrn_standards_decay_% 'no decay'
_exptl_absorpt_coefficient_mu 1.008
_exptl_absorpt_correction_T_max 0.7130
_exptl_absorpt_correction_T_min 0.6433
_exptl_absorpt_correction_type multi-scan
_exptl_absorpt_process_details 'PLATON, 1990'
_exptl_crystal_colour 'dark red'
_exptl_crystal_density_diffrn 1.397
_exptl_crystal_density_method 'not measured'
_exptl_crystal_description fragment
_exptl_crystal_F_000 888
_exptl_crystal_size_max 0.48
_exptl_crystal_size_mid 0.38
_exptl_crystal_size_min 0.36
_refine_diff_density_max 0.762
_refine_diff_density_min -0.580
_refine_diff_density_rms 0.057
_refine_ls_extinction_method none
_refine_ls_goodness_of_fit_ref 1.119
_refine_ls_hydrogen_treatment constr
_refine_ls_matrix_type full
_refine_ls_number_parameters 198
_refine_ls_number_reflns 4596
_refine_ls_number_restraints 60
_refine_ls_restrained_S_all 1.163
_refine_ls_R_factor_all 0.0232
_refine_ls_R_factor_gt 0.0188
_refine_ls_shift/su_max 0.003
_refine_ls_shift/su_mean 0.000
_refine_ls_structure_factor_coef Fsqd
_refine_ls_weighting_details 'calc w=1/[\s^2^(Fo^2^)+(0.0213P)^2^+0.8303P] where P=(Fo^2^+2Fc^2^)/3'
_refine_ls_weighting_scheme calc
_refine_ls_wR_factor_gt 0.0421
_refine_ls_wR_factor_ref 0.0430
_reflns_number_gt 4203
_reflns_number_total 4596
_reflns_threshold_expression >2sigma(I)
_cod_data_source_file c5dt00819k2.cif
_cod_data_source_block complex3_lz176b
_cod_depositor_comments
;
The following automatic conversions were performed:

'_symmetry_cell_setting' value 'Monoclinic' changed to 'monoclinic'
according to
/usr/data/users/saulius/crontab/automatic-downloads/rss-feeds/RSC/lib/dictionaries/cif_core.dic
dictionary named 'cif_core.dic' version 2.4.2 from 2011-04-26.

Automatic conversion script
Id: cif_fix_values 3271 2015-04-21 07:52:19Z andrius 

 Adding full bibliography for 7034874--7034883.cif.
;
_cod_original_sg_symbol_H-M P21/c
_cod_database_code 7034876

loop_
_symmetry_equiv_pos_as_xyz
'x, y, z'
'-x, y+1/2, -z+1/2'
'-x, -y, -z'
'x, -y-1/2, z-1/2'

loop_
_atom_site_label
_atom_site_type_symbol
_atom_site_fract_x
_atom_site_fract_y
_atom_site_fract_z
_atom_site_U_iso_or_equiv
_atom_site_adp_type
_atom_site_occupancy
_atom_site_symmetry_multiplicity
_atom_site_calc_flag
_atom_site_refinement_flags
_atom_site_disorder_assembly
_atom_site_disorder_group
Rh1 Rh 0.742346(11) 0.228603(8) 0.269322(7) 0.01025(4) Uani 1 1 d DU . .
P1 P 0.91161(4) 0.25708(3) 0.19030(2) 0.00958(7) Uani 1 1 d . A .
P2 P 0.59606(4) 0.34903(3) 0.19479(2) 0.01010(7) Uani 1 1 d . A .
O1A O 0.5298(3) 0.16052(18) 0.36458(18) 0.0208(2) Uani 0.471(2) 1 d PDU A 1
C16A C 0.6043(7) 0.1885(6) 0.3332(5) 0.0208(2) Uani 0.471(2) 1 d PDU A 1
C17A C 0.8460(6) 0.1049(3) 0.3293(4) 0.0208(2) Uani 0.471(2) 1 d PDU A 1
H17A H 0.9310 0.0967 0.3081 0.031 Uiso 0.471(2) 1 calc PR A 1
H17B H 0.7852 0.0500 0.3101 0.031 Uiso 0.471(2) 1 calc PR A 1
H17C H 0.8700 0.1104 0.3976 0.031 Uiso 0.471(2) 1 calc PR A 1
O1B O 0.8951(2) 0.06154(16) 0.36915(16) 0.0208(2) Uani 0.529(2) 1 d PDU A -2
C16B C 0.5921(7) 0.1882(6) 0.3423(4) 0.0208(2) Uani 0.529(2) 1 d PDU A -2
H16A H 0.6101 0.1230 0.3650 0.031 Uiso 0.529(2) 1 calc PR A -2
H16B H 0.4989 0.1921 0.3000 0.031 Uiso 0.529(2) 1 calc PR A -2
H16C H 0.5981 0.2308 0.3955 0.031 Uiso 0.529(2) 1 calc PR A -2
C17B C 0.8470(5) 0.1261(2) 0.3339(4) 0.0208(2) Uani 0.529(2) 1 d PDU A -2
C1 C 0.88027(15) 0.34755(11) 0.09758(10) 0.0141(3) Uani 1 1 d . . .
H1A H 0.9712 0.3681 0.0886 0.017 Uiso 1 1 calc R A .
H1B H 0.8282 0.3177 0.0385 0.017 Uiso 1 1 calc R . .
C2 C 0.80054(16) 0.43551(11) 0.11477(11) 0.0153(3) Uani 1 1 d . A .
H2A H 0.8129 0.4861 0.0712 0.018 Uiso 1 1 calc R . .
H2B H 0.8410 0.4584 0.1792 0.018 Uiso 1 1 calc R . .
C3 C 0.64485(15) 0.41835(11) 0.10205(10) 0.0145(3) Uani 1 1 d . . .
H3A H 0.6085 0.3852 0.0418 0.017 Uiso 1 1 calc R A .
H3B H 0.5979 0.4806 0.0975 0.017 Uiso 1 1 calc R . .
C4 C 0.42401(15) 0.30190(11) 0.13182(10) 0.0132(3) Uani 1 1 d . . .
H4 H 0.3807 0.2742 0.1800 0.016 Uiso 1 1 calc R A .
C5 C 0.44309(16) 0.22084(12) 0.06759(11) 0.0179(3) Uani 1 1 d . A .
H5A H 0.3528 0.1916 0.0395 0.027 Uiso 1 1 calc R . .
H5B H 0.5058 0.1733 0.1040 0.027 Uiso 1 1 calc R . .
H5C H 0.4828 0.2456 0.0181 0.027 Uiso 1 1 calc R . .
C6 C 0.32295(17) 0.37611(12) 0.07806(12) 0.0219(3) Uani 1 1 d . A .
H6A H 0.3612 0.4043 0.0293 0.033 Uiso 1 1 calc R . .
H6B H 0.3091 0.4257 0.1212 0.033 Uiso 1 1 calc R . .
H6C H 0.2337 0.3459 0.0492 0.033 Uiso 1 1 calc R . .
C7 C 0.55328(16) 0.44553(11) 0.26789(11) 0.0161(3) Uani 1 1 d . . .
H7 H 0.4925 0.4919 0.2251 0.019 Uiso 1 1 calc R A .
C8 C 0.68509(19) 0.49742(13) 0.31849(13) 0.0261(4) Uani 1 1 d . A .
H8A H 0.6625 0.5447 0.3609 0.039 Uiso 1 1 calc R . .
H8B H 0.7257 0.5290 0.2726 0.039 Uiso 1 1 calc R . .
H8C H 0.7519 0.4519 0.3545 0.039 Uiso 1 1 calc R . .
C9 C 0.47491(19) 0.41177(14) 0.33817(13) 0.0265(4) Uani 1 1 d . A .
H9A H 0.5355 0.3710 0.3848 0.040 Uiso 1 1 calc R . .
H9B H 0.3926 0.3759 0.3055 0.040 Uiso 1 1 calc R . .
H9C H 0.4462 0.4667 0.3694 0.040 Uiso 1 1 calc R . .
C10 C 1.08606(15) 0.29211(11) 0.26156(10) 0.0137(3) Uani 1 1 d . . .
H10 H 1.1460 0.3053 0.2179 0.016 Uiso 1 1 calc R A .
C11 C 1.15624(18) 0.21459(12) 0.32935(12) 0.0235(4) Uani 1 1 d . A .
H11A H 1.2506 0.2346 0.3613 0.035 Uiso 1 1 calc R . .
H11B H 1.1604 0.1560 0.2946 0.035 Uiso 1 1 calc R . .
H11C H 1.1027 0.2035 0.3756 0.035 Uiso 1 1 calc R . .
C12 C 1.07680(17) 0.38287(12) 0.31575(12) 0.0217(3) Uani 1 1 d . A .
H12A H 1.0053 0.3756 0.3503 0.032 Uiso 1 1 calc R . .
H12B H 1.0525 0.4360 0.2720 0.032 Uiso 1 1 calc R . .
H12C H 1.1667 0.3953 0.3598 0.032 Uiso 1 1 calc R . .
C13 C 0.94622(15) 0.15050(11) 0.12676(10) 0.0135(3) Uani 1 1 d . . .
H13 H 0.9852 0.1014 0.1750 0.016 Uiso 1 1 calc R A .
C14 C 0.81018(18) 0.11100(13) 0.06642(12) 0.0233(3) Uani 1 1 d . A .
H14A H 0.7695 0.1566 0.0171 0.035 Uiso 1 1 calc R . .
H14B H 0.7454 0.0998 0.1054 0.035 Uiso 1 1 calc R . .
H14C H 0.8283 0.0512 0.0380 0.035 Uiso 1 1 calc R . .
C15 C 1.05217(19) 0.16472(13) 0.06909(12) 0.0229(3) Uani 1 1 d . A .
H15A H 1.0700 0.1040 0.0421 0.034 Uiso 1 1 calc R . .
H15B H 1.1390 0.1892 0.1094 0.034 Uiso 1 1 calc R . .
H15C H 1.0156 0.2101 0.0187 0.034 Uiso 1 1 calc R . .

loop_
_atom_site_aniso_label
_atom_site_aniso_U_11
_atom_site_aniso_U_22
_atom_site_aniso_U_33
_atom_site_aniso_U_23
_atom_site_aniso_U_13
_atom_site_aniso_U_12
Rh1 0.01259(6) 0.00920(6) 0.00984(6) 0.00236(4) 0.00446(4) 0.00104(4)
P1 0.00960(16) 0.00962(16) 0.00990(15) 0.00155(13) 0.00314(13) 0.00127(13)
P2 0.00950(16) 0.00979(17) 0.01110(16) 0.00206(13) 0.00277(13) 0.00116(13)
O1A 0.0212(6) 0.0182(6) 0.0244(6) 0.0032(5) 0.0085(4) 0.0028(5)
C16A 0.0212(6) 0.0182(6) 0.0244(6) 0.0032(5) 0.0085(4) 0.0028(5)
C17A 0.0212(6) 0.0182(6) 0.0244(6) 0.0032(5) 0.0085(4) 0.0028(5)
O1B 0.0212(6) 0.0182(6) 0.0244(6) 0.0032(5) 0.0085(4) 0.0028(5)
C16B 0.0212(6) 0.0182(6) 0.0244(6) 0.0032(5) 0.0085(4) 0.0028(5)
C17B 0.0212(6) 0.0182(6) 0.0244(6) 0.0032(5) 0.0085(4) 0.0028(5)
C1 0.0145(7) 0.0147(7) 0.0143(7) 0.0049(5) 0.0059(6) 0.0016(6)
C2 0.0151(7) 0.0118(7) 0.0199(7) 0.0067(6) 0.0061(6) 0.0013(6)
C3 0.0138(7) 0.0137(7) 0.0162(7) 0.0065(5) 0.0040(6) 0.0022(5)
C4 0.0104(6) 0.0152(7) 0.0136(6) 0.0022(5) 0.0022(5) 0.0002(5)
C5 0.0160(7) 0.0198(8) 0.0178(7) -0.0026(6) 0.0041(6) -0.0027(6)
C6 0.0141(7) 0.0227(9) 0.0253(8) 0.0052(7) -0.0016(6) 0.0030(6)
C7 0.0181(7) 0.0126(7) 0.0186(7) -0.0008(6) 0.0061(6) 0.0030(6)
C8 0.0290(9) 0.0243(9) 0.0286(9) -0.0129(7) 0.0142(7) -0.0098(7)
C9 0.0258(9) 0.0276(9) 0.0321(9) -0.0106(7) 0.0185(7) -0.0044(7)
C10 0.0109(7) 0.0165(7) 0.0136(6) -0.0007(5) 0.0029(5) -0.0006(5)
C11 0.0188(8) 0.0211(9) 0.0243(8) -0.0002(6) -0.0062(6) 0.0030(6)
C12 0.0194(8) 0.0186(8) 0.0238(8) -0.0059(6) -0.0004(6) -0.0010(6)
C13 0.0154(7) 0.0129(7) 0.0125(6) 0.0004(5) 0.0040(5) 0.0035(5)
C14 0.0230(8) 0.0199(8) 0.0235(8) -0.0076(7) -0.0007(7) 0.0006(7)
C15 0.0278(9) 0.0226(8) 0.0230(8) -0.0005(7) 0.0149(7) 0.0049(7)

loop_
_atom_type_symbol
_atom_type_description
_atom_type_scat_dispersion_real
_atom_type_scat_dispersion_imag
_atom_type_scat_source
C C 0.0033 0.0016 'International Tables Vol C Tables 4.2.6.8 and 6.1.1.4'
H H 0.0000 0.0000 'International Tables Vol C Tables 4.2.6.8 and 6.1.1.4'
O O 0.0106 0.0060 'International Tables Vol C Tables 4.2.6.8 and 6.1.1.4'
P P 0.1023 0.0942 'International Tables Vol C Tables 4.2.6.8 and 6.1.1.4'
Rh Rh -1.1178 0.9187 'International Tables Vol C Tables 4.2.6.8 and 6.1.1.4'

loop_
_geom_angle_atom_site_label_1
_geom_angle_atom_site_label_2
_geom_angle_atom_site_label_3
_geom_angle
C17B Rh1 C16A 84.2(3)
C17B Rh1 C17A 6.4(3)
C16A Rh1 C17A 83.4(3)
C17B Rh1 C16B 84.7(2)
C16A Rh1 C16B 1.8(5)
C17A Rh1 C16B 84.1(3)
C17B Rh1 P1 90.53(16)
C16A Rh1 P1 173.0(3)
C17A Rh1 P1 90.86(17)
C16B Rh1 P1 174.4(2)
C17B Rh1 P2 174.59(16)
C16A Rh1 P2 90.5(2)
C17A Rh1 P2 170.52(15)
C16B Rh1 P2 90.0(2)
P1 Rh1 P2 94.713(13)
C1 P1 C13 101.78(7)
C1 P1 C10 101.30(7)
C13 P1 C10 103.72(7)
C1 P1 Rh1 119.22(5)
C13 P1 Rh1 111.54(5)
C10 P1 Rh1 117.10(5)
C3 P2 C4 101.55(7)
C3 P2 C7 100.69(7)
C4 P2 C7 103.74(7)
C3 P2 Rh1 119.24(5)
C4 P2 Rh1 111.32(5)
C7 P2 Rh1 117.98(5)
O1A C16A Rh1 174.5(8)
Rh1 C17A H17A 109.5
Rh1 C17A H17B 109.5
Rh1 C17A H17C 109.5
Rh1 C16B H16A 109.5
Rh1 C16B H16B 109.5
H16A C16B H16B 109.5
Rh1 C16B H16C 109.5
H16A C16B H16C 109.5
H16B C16B H16C 109.5
O1B C17B Rh1 172.6(4)
C2 C1 P1 115.91(10)
C2 C1 H1A 108.3
P1 C1 H1A 108.3
C2 C1 H1B 108.3
P1 C1 H1B 108.3
H1A C1 H1B 107.4
C1 C2 C3 113.72(13)
C1 C2 H2A 108.8
C3 C2 H2A 108.8
C1 C2 H2B 108.8
C3 C2 H2B 108.8
H2A C2 H2B 107.7
C2 C3 P2 116.11(10)
C2 C3 H3A 108.3
P2 C3 H3A 108.3
C2 C3 H3B 108.3
P2 C3 H3B 108.3
H3A C3 H3B 107.4
C6 C4 C5 111.01(13)
C6 C4 P2 114.71(11)
C5 C4 P2 109.67(10)
C6 C4 H4 107.0
C5 C4 H4 107.0
P2 C4 H4 107.0
C4 C5 H5A 109.5
C4 C5 H5B 109.5
H5A C5 H5B 109.5
C4 C5 H5C 109.5
H5A C5 H5C 109.5
H5B C5 H5C 109.5
C4 C6 H6A 109.5
C4 C6 H6B 109.5
H6A C6 H6B 109.5
C4 C6 H6C 109.5
H6A C6 H6C 109.5
H6B C6 H6C 109.5
C8 C7 C9 109.94(14)
C8 C7 P2 110.08(11)
C9 C7 P2 113.57(11)
C8 C7 H7 107.7
C9 C7 H7 107.7
P2 C7 H7 107.7
C7 C8 H8A 109.5
C7 C8 H8B 109.5
H8A C8 H8B 109.5
C7 C8 H8C 109.5
H8A C8 H8C 109.5
H8B C8 H8C 109.5
C7 C9 H9A 109.5
C7 C9 H9B 109.5
H9A C9 H9B 109.5
C7 C9 H9C 109.5
H9A C9 H9C 109.5
H9B C9 H9C 109.5
C12 C10 C11 109.58(13)
C12 C10 P1 110.47(10)
C11 C10 P1 112.86(11)
C12 C10 H10 107.9
C11 C10 H10 107.9
P1 C10 H10 107.9
C10 C11 H11A 109.5
C10 C11 H11B 109.5
H11A C11 H11B 109.5
C10 C11 H11C 109.5
H11A C11 H11C 109.5
H11B C11 H11C 109.5
C10 C12 H12A 109.5
C10 C12 H12B 109.5
H12A C12 H12B 109.5
C10 C12 H12C 109.5
H12A C12 H12C 109.5
H12B C12 H12C 109.5
C14 C13 C15 110.94(13)
C14 C13 P1 110.01(10)
C15 C13 P1 114.80(11)
C14 C13 H13 106.9
C15 C13 H13 106.9
P1 C13 H13 106.9
C13 C14 H14A 109.5
C13 C14 H14B 109.5
H14A C14 H14B 109.5
C13 C14 H14C 109.5
H14A C14 H14C 109.5
H14B C14 H14C 109.5
C13 C15 H15A 109.5
C13 C15 H15B 109.5
H15A C15 H15B 109.5
C13 C15 H15C 109.5
H15A C15 H15C 109.5
H15B C15 H15C 109.5

loop_
_geom_bond_atom_site_label_1
_geom_bond_atom_site_label_2
_geom_bond_distance
Rh1 C17B 1.894(4)
Rh1 C16A 1.937(5)
Rh1 C17A 2.106(5)
Rh1 C16B 2.131(5)
Rh1 P1 2.3143(4)
Rh1 P2 2.3262(4)
P1 C1 1.8410(15)
P1 C13 1.8512(15)
P1 C10 1.8556(15)
P2 C3 1.8459(15)
P2 C4 1.8532(15)
P2 C7 1.8536(16)
O1A C16A 1.047(6)
C17A H17A 0.9800
C17A H17B 0.9800
C17A H17C 0.9800
O1B C17B 1.098(5)
C16B H16A 0.9800
C16B H16B 0.9800
C16B H16C 0.9800
C1 C2 1.529(2)
C1 H1A 0.9900
C1 H1B 0.9900
C2 C3 1.532(2)
C2 H2A 0.9900
C2 H2B 0.9900
C3 H3A 0.9900
C3 H3B 0.9900
C4 C6 1.528(2)
C4 C5 1.529(2)
C4 H4 1.0000
C5 H5A 0.9800
C5 H5B 0.9800
C5 H5C 0.9800
C6 H6A 0.9800
C6 H6B 0.9800
C6 H6C 0.9800
C7 C8 1.523(2)
C7 C9 1.524(2)
C7 H7 1.0000
C8 H8A 0.9800
C8 H8B 0.9800
C8 H8C 0.9800
C9 H9A 0.9800
C9 H9B 0.9800
C9 H9C 0.9800
C10 C12 1.526(2)
C10 C11 1.528(2)
C10 H10 1.0000
C11 H11A 0.9800
C11 H11B 0.9800
C11 H11C 0.9800
C12 H12A 0.9800
C12 H12B 0.9800
C12 H12C 0.9800
C13 C14 1.526(2)
C13 C15 1.527(2)
C13 H13 1.0000
C14 H14A 0.9800
C14 H14B 0.9800
C14 H14C 0.9800
C15 H15A 0.9800
C15 H15B 0.9800
C15 H15C 0.9800
